data_1534701
loop_
_publ_author_name
'Lopez-Morales, M.E.'
'la Placa, S.J.'
'Rios-Jara, D.'
'Taguena, J.'
'Escudero, R.'
'Bezinge, A.'
'Lee, V.Y.'
'Engler, E.M.'
'Grant, P.M.'

_publ_section_title
;
 Role of oxygen in Pr Ba2 Cu3 O7-y: effect on structural and physical
 properties
;
_journal_name_full 'Physical Review, Serie 3. B - Condensed Matter (18,1978-)'
_journal_page_first 6655
_journal_page_last 6657
_journal_volume 41
_journal_year 1990
_chemical_formula_sum 'Ba2 Cu3 O7 Pr'
_chemical_name_systematic 'Pr Ba2 Cu3 O7'
_space_group_IT_number 47
_symmetry_space_group_name_Hall '-P 2 2'
_symmetry_space_group_name_H-M 'P m m m'
_cell_angle_alpha 90
_cell_angle_beta 90
_cell_angle_gamma 90
_cell_formula_units_Z 1
_cell_length_a 3.8654
_cell_length_b 3.9309
_cell_length_c 11.725
_cell_volume 178.156
_citation_journal_id_ASTM PRBMDO
_cod_data_source_file Lopez-Morales_PRBMDO_1990_1823.cif
_cod_data_source_block Ba2Cu3O7Pr1
_cod_original_cell_volume 178.1555
_cod_original_formula_sum 'Ba2 Cu3 O7 Pr1'
_cod_database_code 1534701

loop_
_symmetry_equiv_pos_as_xyz
x,y,z
-x,-y,z
x,-y,-z
-x,y,-z
-x,-y,-z
x,y,-z
-x,y,z
x,-y,z

loop_
_atom_site_label
_atom_site_type_symbol
_atom_site_fract_x
_atom_site_fract_y
_atom_site_fract_z
_atom_site_occupancy
_atom_site_U_iso_or_equiv
O2 O-2 0 0 0.1581 1 0.0
O4 O-2 0.5 0 0.3739 1 0.0
Ba1 Ba+2 0.5 0.5 0.188 1 0.0
Cu1 Cu+2 0 0 0 1 0.0
O1 O-2 0 0.5 0 1 0.0
Pr1 Pr+3 0.5 0.5 0.5 1 0.0
O3 O-2 0 0.5 0.3726 1 0.0
Cu2 Cu+2 0 0 0.3485 1 0.0
